data_2244158
loop_
_publ_author_name
'Schinke, Jascha'
'Gelbrich, Thomas'
'Griesser, Ulrich J.'

_publ_section_title
;
 Crystal structure, PIXEL calculations of intermolecular interaction
 energies and solid-state characterization of the herbicide isoxaflutole
;
_journal_coeditor_code WM5659
_journal_issue 10
_journal_name_full 'Acta Crystallographica Section E'
_journal_page_first
;
;
_journal_paper_doi 10.1107/S2056989022008647
_journal_volume 78
_journal_year 2022
_chemical_formula_iupac 'C15 H12 F3 N O4 S'
_chemical_formula_moiety 'C15 H12 F3 N O4 S'
_chemical_formula_sum 'C15 H12 F3 N O4 S'
_chemical_formula_weight 359.32
_chemical_name_common isoxaflutole
_chemical_name_systematic
;
(5-Cyclopropyl-1,2-oxazol-4-yl)[2-(methylsulfonyl)-4-(trifluoromethyl)\
phenyl]methanone
;
_space_group_crystal_system monoclinic
_space_group_IT_number 14
_space_group_name_Hall '-P 2ybc'
_space_group_name_H-M_alt 'P 1 21/c 1'
_atom_sites_solution_hydrogens geom
_atom_sites_solution_primary direct
_atom_sites_solution_secondary difmap
_audit_creation_method SHELXL-2014/6
_cell_angle_alpha 90
_cell_angle_beta 118.530(15)
_cell_angle_gamma 90
_cell_formula_units_Z 4
_cell_length_a 13.5689(16)
_cell_length_b 9.2906(8)
_cell_length_c 13.4358(15)
_cell_measurement_reflns_used 2902
_cell_measurement_temperature 193(2)
_cell_measurement_theta_max 29.8150
_cell_measurement_theta_min 5.0110
_cell_volume 1488.1(3)
_computing_cell_refinement
;
CrysAlisPro (Rigaku OD, 2020)
;
_computing_data_collection
;
CrysAlisPro (Rigaku OD, 2020)
;
_computing_data_reduction
;
CrysAlisPro (Rigaku OD, 2020)
;
_computing_molecular_graphics
;
XP (Bruker, 1998) and Mercury (Macrae <i>et al.</i>,  2020)
;
_computing_publication_material
;
PLATON (Spek, 2020) and publCIF Westrip (2010)
;
_computing_structure_refinement
;
SHELXL (Sheldrick, 2015b)
;
_computing_structure_solution
;
SHELXT (Sheldrick, 2015a)
;
_diffrn_ambient_temperature 193(2)
_diffrn_detector 'CCD plate'
_diffrn_detector_area_resol_mean 10.3575
_diffrn_measured_fraction_theta_full 0.998
_diffrn_measured_fraction_theta_max 0.998
_diffrn_measurement_device 'four-circle diffractometer'
_diffrn_measurement_device_type 'Xcalibur, Ruby, Gemini ultra'
_diffrn_measurement_method '\w scans'
_diffrn_radiation_monochromator graphite
_diffrn_radiation_probe x-ray
_diffrn_radiation_type 'Mo K\a'
_diffrn_radiation_wavelength 0.71073
_diffrn_reflns_av_R_equivalents 0.0357
_diffrn_reflns_av_unetI/netI 0.0385
_diffrn_reflns_limit_h_max 16
_diffrn_reflns_limit_h_min -17
_diffrn_reflns_limit_k_max 9
_diffrn_reflns_limit_k_min -11
_diffrn_reflns_limit_l_max 17
_diffrn_reflns_limit_l_min -17
_diffrn_reflns_number 9962
_diffrn_reflns_theta_full 25.242
_diffrn_reflns_theta_max 27.103
_diffrn_reflns_theta_min 2.780
_diffrn_source 'fine-focus sealed X-ray tube'
_exptl_absorpt_coefficient_mu 0.273
_exptl_absorpt_correction_T_max 1.00000
_exptl_absorpt_correction_T_min 0.92448
_exptl_absorpt_correction_type multi-scan
_exptl_absorpt_process_details
;
(CrysAlisPro; Rigaku OD, 2020)
;
_exptl_crystal_colour colourless
_exptl_crystal_density_diffrn 1.604
_exptl_crystal_description prism
_exptl_crystal_F_000 736
_exptl_crystal_size_max 0.250
_exptl_crystal_size_mid 0.100
_exptl_crystal_size_min 0.080
_refine_diff_density_max 0.309
_refine_diff_density_min -0.354
_refine_ls_extinction_coef 0.0203(15)
_refine_ls_extinction_expression Fc^*^=kFc[1+0.001xFc^2^\l^3^/sin(2\q)]^-1/4^
_refine_ls_extinction_method SHELXL
_refine_ls_goodness_of_fit_ref 1.016
_refine_ls_hydrogen_treatment refU
_refine_ls_matrix_type full
_refine_ls_number_parameters 231
_refine_ls_number_reflns 3275
_refine_ls_number_restraints 0
_refine_ls_restrained_S_all 1.016
_refine_ls_R_factor_all 0.0502
_refine_ls_R_factor_gt 0.0381
_refine_ls_shift/su_max 0.001
_refine_ls_shift/su_mean 0.000
_refine_ls_structure_factor_coef Fsqd
_refine_ls_weighting_details 'w=1/[\s^2^(Fo^2^)+(0.0428P)^2^+0.6729P] where P=(Fo^2^+2Fc^2^)/3'
_refine_ls_weighting_scheme calc
_refine_ls_wR_factor_gt 0.0890
_refine_ls_wR_factor_ref 0.0973
_reflns_number_gt 2667
_reflns_number_total 3275
_reflns_threshold_expression 'I > 2\s(I)'
_cod_data_source_file wm5659sup1.cif
_cod_data_source_block I
_cod_original_sg_symbol_H-M 'P 21/c'
_cod_database_code 2244158
_shelx_space_group_comment
;
The symmetry employed for this shelxl refinement is uniquely defined
by the following loop, which should always be used as a source of
symmetry information in preference to the above space-group names.
They are only intended as comments.
;
_shelx_estimated_absorpt_t_min 0.935
_shelx_estimated_absorpt_t_max 0.978
_shelxl_version_number 2014/6

loop_
_space_group_symop_operation_xyz
'x, y, z'
'-x, y+1/2, -z+1/2'
'-x, -y, -z'
'x, -y-1/2, z-1/2'

loop_
_atom_site_type_symbol
_atom_site_label
_atom_site_fract_x
_atom_site_fract_y
_atom_site_fract_z
_atom_site_U_iso_or_equiv
_atom_site_adp_type
_atom_site_calc_flag
_atom_site_occupancy
_atom_site_disorder_assembly
_atom_site_disorder_group
O O1 0.24820(10) 0.73141(14) 0.02968(10) 0.0294(3) Uani d 1 . .
N N2 0.32693(13) 0.75772(18) -0.01032(12) 0.0306(4) Uani d 1 . .
C C3 0.42144(15) 0.7107(2) 0.06926(14) 0.0258(4) Uani d 1 . .
H H3 0.4898 0.7158 0.0662 0.033(5) Uiso calc 1 . .
C C4 0.41253(14) 0.65039(18) 0.16220(13) 0.0217(4) Uani d 1 . .
C C5 0.30138(14) 0.66771(19) 0.13150(13) 0.0225(4) Uani d 1 . .
C C6 0.49824(14) 0.58226(19) 0.26500(14) 0.0242(4) Uani d 1 . .
O O7 0.47773(11) 0.52442(17) 0.33418(11) 0.0398(4) Uani d 1 . .
C C8 0.23389(15) 0.6311(2) 0.18562(15) 0.0283(4) Uani d 1 . .
H H8 0.2763 0.6121 0.2689 0.051(6) Uiso calc 1 . .
C C9 0.11929(16) 0.6956(2) 0.14281(18) 0.0364(5) Uani d 1 . .
H H9A 0.0941 0.7183 0.1991 0.047(6) Uiso calc 1 . .
H H9B 0.0930 0.7637 0.0785 0.061(8) Uiso calc 1 . .
C C10 0.12928(17) 0.5426(2) 0.11990(19) 0.0381(5) Uani d 1 . .
H H10A 0.1094 0.5152 0.0413 0.050(7) Uiso calc 1 . .
H H10B 0.1105 0.4698 0.1620 0.059(7) Uiso calc 1 . .
C C11 0.61644(14) 0.58208(18) 0.28108(13) 0.0216(4) Uani d 1 . .
C C12 0.70654(13) 0.65149(18) 0.37110(13) 0.0193(3) Uani d 1 . .
C C13 0.81286(13) 0.64965(18) 0.38042(13) 0.0203(3) Uani d 1 . .
H H13 0.8729 0.6992 0.4408 0.024(5) Uiso calc 1 . .
C C14 0.83109(14) 0.57524(18) 0.30129(13) 0.0206(3) Uani d 1 . .
C C15 0.74423(14) 0.50231(18) 0.21388(14) 0.0234(4) Uani d 1 . .
H H15 0.7574 0.4491 0.1610 0.035(5) Uiso calc 1 . .
C C16 0.63762(14) 0.50723(19) 0.20371(14) 0.0255(4) Uani d 1 . .
H H16 0.5778 0.4584 0.1426 0.031(5) Uiso calc 1 . .
S S17 0.69237(4) 0.74778(5) 0.47805(3) 0.02312(14) Uani d 1 . .
O O18 0.78878(12) 0.83833(16) 0.53321(11) 0.0387(4) Uani d 1 . .
C C19 0.94598(15) 0.5802(2) 0.31081(14) 0.0258(4) Uani d 1 . .
F F20 1.02531(9) 0.53642(16) 0.41237(10) 0.0490(4) Uani d 1 . .
O O21 0.58332(12) 0.81258(15) 0.42868(11) 0.0375(4) Uani d 1 . .
C C22 0.69982(18) 0.6145(2) 0.57370(15) 0.0336(4) Uani d 1 . .
H H22A 0.7714 0.5632 0.6026 0.048(7) Uiso calc 1 . .
H H22B 0.6378 0.5465 0.5351 0.057(7) Uiso calc 1 . .
H H22C 0.6945 0.6594 0.6370 0.046(6) Uiso calc 1 . .
F F23 0.95559(9) 0.49764(13) 0.23536(10) 0.0394(3) Uani d 1 . .
F F24 0.97390(10) 0.71318(13) 0.29720(12) 0.0467(3) Uani d 1 . .

loop_
_atom_site_aniso_label
_atom_site_aniso_U_11
_atom_site_aniso_U_22
_atom_site_aniso_U_33
_atom_site_aniso_U_12
_atom_site_aniso_U_13
_atom_site_aniso_U_23
O1 0.0211(7) 0.0400(8) 0.0249(6) 0.0034(5) 0.0093(5) 0.0067(5)
N2 0.0295(9) 0.0387(10) 0.0257(7) -0.0010(7) 0.0150(7) 0.0041(6)
C3 0.0232(9) 0.0302(10) 0.0261(8) -0.0031(7) 0.0133(7) 0.0004(7)
C4 0.0185(8) 0.0246(9) 0.0229(8) -0.0039(7) 0.0106(7) -0.0007(7)
C5 0.0198(8) 0.0243(9) 0.0214(8) -0.0009(7) 0.0081(7) 0.0002(7)
C6 0.0188(8) 0.0295(10) 0.0249(8) -0.0023(7) 0.0110(7) 0.0016(7)
O7 0.0245(7) 0.0600(10) 0.0369(7) 0.0013(7) 0.0162(6) 0.0207(7)
C8 0.0191(9) 0.0374(11) 0.0299(9) -0.0001(8) 0.0129(7) 0.0032(8)
C9 0.0270(10) 0.0378(11) 0.0528(12) 0.0047(9) 0.0259(9) 0.0006(9)
C10 0.0296(11) 0.0376(11) 0.0547(12) -0.0076(9) 0.0263(10) -0.0072(9)
C11 0.0176(8) 0.0243(9) 0.0230(8) 0.0003(7) 0.0099(7) 0.0054(6)
C12 0.0181(8) 0.0202(8) 0.0207(7) 0.0016(6) 0.0100(6) 0.0020(6)
C13 0.0171(8) 0.0213(8) 0.0207(8) -0.0003(6) 0.0076(6) 0.0004(6)
C14 0.0193(8) 0.0210(8) 0.0235(8) 0.0024(6) 0.0118(7) 0.0042(6)
C15 0.0263(9) 0.0231(9) 0.0235(8) 0.0000(7) 0.0140(7) -0.0008(7)
C16 0.0227(9) 0.0281(10) 0.0240(8) -0.0061(7) 0.0097(7) -0.0044(7)
S17 0.0255(3) 0.0244(2) 0.0244(2) 0.00307(17) 0.01593(19) 0.00053(16)
O18 0.0450(9) 0.0421(8) 0.0388(7) -0.0153(7) 0.0280(7) -0.0174(6)
C19 0.0238(9) 0.0284(10) 0.0296(9) 0.0024(7) 0.0164(7) 0.0029(7)
F20 0.0193(6) 0.0889(10) 0.0363(6) 0.0101(6) 0.0112(5) 0.0143(6)
O21 0.0378(8) 0.0411(8) 0.0414(8) 0.0201(6) 0.0252(7) 0.0109(6)
C22 0.0411(12) 0.0370(11) 0.0263(9) 0.0069(9) 0.0191(9) 0.0082(8)
F23 0.0358(7) 0.0455(7) 0.0497(7) 0.0046(5) 0.0306(6) -0.0083(5)
F24 0.0436(7) 0.0327(7) 0.0844(9) -0.0068(6) 0.0471(7) 0.0000(6)

loop_
_atom_type_symbol
_atom_type_description
_atom_type_scat_dispersion_real
_atom_type_scat_dispersion_imag
_atom_type_scat_source
C C 0.0033 0.0016 'International Tables Vol C Tables 4.2.6.8 and 6.1.1.4'
H H 0.0000 0.0000 'International Tables Vol C Tables 4.2.6.8 and 6.1.1.4'
N N 0.0061 0.0033 'International Tables Vol C Tables 4.2.6.8 and 6.1.1.4'
O O 0.0106 0.0060 'International Tables Vol C Tables 4.2.6.8 and 6.1.1.4'
F F 0.0171 0.0103 'International Tables Vol C Tables 4.2.6.8 and 6.1.1.4'
S S 0.1246 0.1234 'International Tables Vol C Tables 4.2.6.8 and 6.1.1.4'

loop_
_geom_angle_atom_site_label_1
_geom_angle_atom_site_label_2
_geom_angle_atom_site_label_3
_geom_angle_site_symmetry_1
_geom_angle_site_symmetry_3
_geom_angle
_geom_angle_publ_flag
C5 O1 N2 . . 108.95(12) ?
C3 N2 O1 . . 104.84(13) ?
N2 C3 C4 . . 113.07(16) ?
N2 C3 H3 . . 123.5 ?
C4 C3 H3 . . 123.5 ?
C5 C4 C3 . . 103.41(14) ?
C5 C4 C6 . . 126.98(15) ?
C3 C4 C6 . . 129.59(15) ?
O1 C5 C4 . . 109.72(14) ?
O1 C5 C8 . . 116.89(15) ?
C4 C5 C8 . . 133.39(15) ?
O7 C6 C4 . . 123.08(16) ?
O7 C6 C11 . . 120.32(15) ?
C4 C6 C11 . . 116.57(13) ?
C5 C8 C9 . . 119.94(16) ?
C5 C8 C10 . . 118.40(16) ?
C9 C8 C10 . . 58.67(13) ?
C5 C8 H8 . . 115.9 ?
C9 C8 H8 . . 115.9 ?
C10 C8 H8 . . 115.9 ?
C10 C9 C8 . . 60.89(13) ?
C10 C9 H9A . . 117.7 ?
C8 C9 H9A . . 117.7 ?
C10 C9 H9B . . 117.7 ?
C8 C9 H9B . . 117.7 ?
H9A C9 H9B . . 114.8 ?
C9 C10 C8 . . 60.44(13) ?
C9 C10 H10A . . 117.7 ?
C8 C10 H10A . . 117.7 ?
C9 C10 H10B . . 117.7 ?
C8 C10 H10B . . 117.7 ?
H10A C10 H10B . . 114.8 ?
C16 C11 C12 . . 117.98(15) ?
C16 C11 C6 . . 118.53(15) ?
C12 C11 C6 . . 123.48(15) ?
C13 C12 C11 . . 120.91(14) ?
C13 C12 S17 . . 116.24(12) ?
C11 C12 S17 . . 122.85(12) ?
C14 C13 C12 . . 119.72(15) ?
C14 C13 H13 . . 120.1 ?
C12 C13 H13 . . 120.1 ?
C15 C14 C13 . . 120.32(15) ?
C15 C14 C19 . . 121.13(15) ?
C13 C14 C19 . . 118.51(15) ?
C14 C15 C16 . . 119.61(15) ?
C14 C15 H15 . . 120.2 ?
C16 C15 H15 . . 120.2 ?
C15 C16 C11 . . 121.41(15) ?
C15 C16 H16 . . 119.3 ?
C11 C16 H16 . . 119.3 ?
O18 S17 O21 . . 118.66(9) ?
O18 S17 C22 . . 108.52(10) ?
O21 S17 C22 . . 108.75(9) ?
O18 S17 C12 . . 106.83(8) ?
O21 S17 C12 . . 108.86(8) ?
C22 S17 C12 . . 104.27(9) ?
F23 C19 F24 . . 107.07(14) ?
F23 C19 F20 . . 106.22(14) ?
F24 C19 F20 . . 106.25(16) ?
F23 C19 C14 . . 113.20(15) ?
F24 C19 C14 . . 111.64(14) ?
F20 C19 C14 . . 112.02(13) ?
S17 C22 H22A . . 109.5 ?
S17 C22 H22B . . 109.5 ?
H22A C22 H22B . . 109.5 ?
S17 C22 H22C . . 109.5 ?
H22A C22 H22C . . 109.5 ?
H22B C22 H22C . . 109.5 ?

loop_
_geom_bond_atom_site_label_1
_geom_bond_atom_site_label_2
_geom_bond_site_symmetry_2
_geom_bond_distance
_geom_bond_publ_flag
O1 C5 . 1.341(2) ?
O1 N2 . 1.4276(19) ?
N2 C3 . 1.292(2) ?
C3 C4 . 1.426(2) ?
C3 H3 . 0.9500 ?
C4 C5 . 1.370(2) ?
C4 C6 . 1.458(2) ?
C5 C8 . 1.456(2) ?
C6 O7 . 1.215(2) ?
C6 C11 . 1.513(2) ?
C8 C9 . 1.501(3) ?
C8 C10 . 1.508(3) ?
C8 H8 . 1.0000 ?
C9 C10 . 1.474(3) ?
C9 H9A . 0.9900 ?
C9 H9B . 0.9900 ?
C10 H10A . 0.9900 ?
C10 H10B . 0.9900 ?
C11 C16 . 1.390(2) ?
C11 C12 . 1.400(2) ?
C12 C13 . 1.387(2) ?
C12 S17 . 1.7794(16) ?
C13 C14 . 1.386(2) ?
C13 H13 . 0.9500 ?
C14 C15 . 1.380(2) ?
C14 C19 . 1.503(2) ?
C15 C16 . 1.387(2) ?
C15 H15 . 0.9500 ?
C16 H16 . 0.9500 ?
S17 O18 . 1.4291(14) ?
S17 O21 . 1.4333(14) ?
S17 C22 . 1.7521(18) ?
C19 F23 . 1.326(2) ?
C19 F24 . 1.330(2) ?
C19 F20 . 1.335(2) ?
C22 H22A . 0.9800 ?
C22 H22B . 0.9800 ?
C22 H22C . 0.9800 ?

loop_
_geom_hbond_atom_site_label_D
_geom_hbond_atom_site_label_H
_geom_hbond_atom_site_label_A
_geom_hbond_site_symmetry_A
_geom_hbond_distance_DH
_geom_hbond_distance_HA
_geom_hbond_distance_DA
_geom_hbond_angle_DHA
C16 H16 O21 2_645 0.95 2.35 3.214(2) 150.6
C10 H10A O18 2_645 0.99 2.63 3.355(2) 129.9
C3 H3 O21 4_575 0.95 2.71 3.522(2) 144.2

_cod_database_fobs_code 2244158
